data_7122973
loop_
_publ_author_name
'Williams, Neil J.'
'Roy, Santanu'
'Reynolds, Campbell O.'
'Custelcean, Radu'
'Bryantsev, Vyacheslav S.'
'Moyer, Bruce A.'

_publ_section_title
;
 Enhancing selectivity of cation exchange with anion receptors
;
_journal_name_full 'Chemical Communications'
_journal_paper_doi 10.1039/C9CC00287A
_journal_year 2019
_chemical_formula_sum 'C38 H49 Cl4 Cs N4 O'
_chemical_formula_weight 852.52
_chemical_name_systematic
; 
 ? 
;
_space_group_IT_number 14
_symmetry_cell_setting monoclinic
_symmetry_space_group_name_Hall '-P 2ybc'
_symmetry_space_group_name_H-M 'P 1 21/c 1'
_atom_sites_solution_hydrogens geom
_atom_sites_solution_primary direct
_atom_sites_solution_secondary difmap
_audit_creation_method SHELXL-97
_audit_update_record
;
2019-01-11 deposited with the CCDC.
2019-02-06 downloaded from the CCDC.
;
_cell_angle_alpha 90.00
_cell_angle_beta 103.0100(10)
_cell_angle_gamma 90.00
_cell_formula_units_Z 4
_cell_length_a 10.9046(3)
_cell_length_b 30.6871(8)
_cell_length_c 11.9028(3)
_cell_measurement_reflns_used 8058
_cell_measurement_temperature 173(2)
_cell_measurement_theta_max 28.30
_cell_measurement_theta_min 1.88
_cell_volume 3880.80(18)
_computing_structure_refinement 'SHELXL-97 (Sheldrick, 2008)'
_computing_structure_solution 'SHELXS-97 (Sheldrick, 2008)'
_diffrn_ambient_temperature 173(2)
_diffrn_measured_fraction_theta_full 0.999
_diffrn_measured_fraction_theta_max 0.999
_diffrn_measurement_device_type Bruker
_diffrn_measurement_method single-crystal
_diffrn_radiation_monochromator graphite
_diffrn_radiation_source 'fine-focus sealed tube'
_diffrn_radiation_type MoK\a
_diffrn_radiation_wavelength 0.71073
_diffrn_reflns_av_R_equivalents 0.0256
_diffrn_reflns_av_sigmaI/netI 0.0297
_diffrn_reflns_limit_h_max 14
_diffrn_reflns_limit_h_min -14
_diffrn_reflns_limit_k_max 39
_diffrn_reflns_limit_k_min -40
_diffrn_reflns_limit_l_max 13
_diffrn_reflns_limit_l_min -15
_diffrn_reflns_number 26750
_diffrn_reflns_theta_full 28.30
_diffrn_reflns_theta_max 28.30
_diffrn_reflns_theta_min 1.88
_exptl_absorpt_coefficient_mu 1.265
_exptl_absorpt_correction_T_max 0.8840
_exptl_absorpt_correction_T_min 0.7345
_exptl_absorpt_correction_type multi-scan
_exptl_absorpt_process_details SADABS
_exptl_crystal_colour colorless
_exptl_crystal_density_diffrn 1.459
_exptl_crystal_density_method 'not measured'
_exptl_crystal_description prism
_exptl_crystal_F_000 1744
_exptl_crystal_size_max 0.26
_exptl_crystal_size_mid 0.19
_exptl_crystal_size_min 0.10
_refine_diff_density_max 0.982
_refine_diff_density_min -0.767
_refine_diff_density_rms 0.079
_refine_ls_extinction_method none
_refine_ls_goodness_of_fit_ref 1.024
_refine_ls_hydrogen_treatment constr
_refine_ls_matrix_type full
_refine_ls_number_parameters 441
_refine_ls_number_reflns 9630
_refine_ls_number_restraints 0
_refine_ls_restrained_S_all 1.024
_refine_ls_R_factor_all 0.0503
_refine_ls_R_factor_gt 0.0407
_refine_ls_shift/su_max 0.002
_refine_ls_shift/su_mean 0.000
_refine_ls_structure_factor_coef Fsqd
_refine_ls_weighting_details 'calc w=1/[\s^2^(Fo^2^)+(0.0458P)^2^+4.1767P] where P=(Fo^2^+2Fc^2^)/3'
_refine_ls_weighting_scheme calc
_refine_ls_wR_factor_gt 0.0953
_refine_ls_wR_factor_ref 0.1022
_reflns_number_gt 8058
_reflns_number_total 9630
_reflns_threshold_expression >2sigma(I)
_cod_data_source_file c9cc00287a2.cif
_cod_data_source_block 614s
_cod_original_sg_symbol_H-M P21/c
_cod_database_code 7122973

loop_
_symmetry_equiv_pos_as_xyz
'x, y, z'
'-x, y+1/2, -z+1/2'
'-x, -y, -z'
'x, -y-1/2, z-1/2'

loop_
_atom_site_label
_atom_site_type_symbol
_atom_site_fract_x
_atom_site_fract_y
_atom_site_fract_z
_atom_site_U_iso_or_equiv
_atom_site_adp_type
_atom_site_occupancy
_atom_site_symmetry_multiplicity
_atom_site_calc_flag
_atom_site_refinement_flags
Cs1 Cs 0.529174(18) 0.193732(6) 0.623745(14) 0.03648(7) Uani 1 1 d .
Cl1 Cl 0.22773(9) 0.12450(3) -0.10551(9) 0.0635(3) Uani 1 1 d .
O1 O 0.55664(16) 0.12816(6) 0.33048(14) 0.0253(3) Uani 1 1 d .
N1 N 0.32827(19) 0.14743(7) 0.40214(18) 0.0258(4) Uani 1 1 d .
H1 H 0.3862 0.1384 0.3667 0.031 Uiso 1 1 calc R
C1 C 0.2835(2) 0.12363(9) 0.4830(2) 0.0265(5) Uani 1 1 d .
Cl2 Cl 0.18710(12) 0.01064(3) 0.09168(9) 0.0705(3) Uani 1 1 d .
N2 N 0.56997(19) 0.08900(7) 0.55613(17) 0.0242(4) Uani 1 1 d .
H2 H 0.5704 0.0912 0.4825 0.029 Uiso 1 1 calc R
C2 C 0.1958(3) 0.14910(10) 0.5180(2) 0.0351(6) Uani 1 1 d .
H2A H 0.1492 0.1413 0.5734 0.042 Uiso 1 1 calc R
Cl3 Cl 0.95028(10) 0.02370(3) 0.30347(8) 0.0563(2) Uani 1 1 d .
N3 N 0.77184(19) 0.16183(7) 0.49562(17) 0.0237(4) Uani 1 1 d .
H3 H 0.7122 0.1496 0.4428 0.028 Uiso 1 1 calc R
C3 C 0.1867(3) 0.18911(10) 0.4571(3) 0.0355(6) Uani 1 1 d .
H3A H 0.1333 0.2129 0.4647 0.043 Uiso 1 1 calc R
Cl4 Cl 0.94892(13) 0.13873(4) 0.10058(12) 0.0870(4) Uani 1 1 d .
N4 N 0.53476(19) 0.22017(7) 0.33618(17) 0.0240(4) Uani 1 1 d .
H4 H 0.5394 0.1939 0.3075 0.029 Uiso 1 1 calc R
C4 C 0.2693(2) 0.18736(9) 0.3848(2) 0.0275(5) Uani 1 1 d .
C5 C 0.2963(2) 0.22050(9) 0.2992(2) 0.0289(5) Uani 1 1 d .
C6 C 0.1963(3) 0.25649(10) 0.2849(3) 0.0412(7) Uani 1 1 d .
H6A H 0.2021 0.2713 0.3589 0.062 Uiso 1 1 calc R
H6B H 0.1124 0.2436 0.2593 0.062 Uiso 1 1 calc R
H6C H 0.2104 0.2776 0.2273 0.062 Uiso 1 1 calc R
C7 C 0.2886(3) 0.19835(10) 0.1808(2) 0.0371(6) Uani 1 1 d .
H7A H 0.3033 0.2201 0.1250 0.056 Uiso 1 1 calc R
H7B H 0.2050 0.1855 0.1535 0.056 Uiso 1 1 calc R
H7C H 0.3527 0.1755 0.1889 0.056 Uiso 1 1 calc R
C8 C 0.4244(2) 0.24108(8) 0.3427(2) 0.0258(5) Uani 1 1 d .
C9 C 0.4579(3) 0.28097(9) 0.3927(2) 0.0305(5) Uani 1 1 d .
H9 H 0.4014 0.3026 0.4081 0.037 Uiso 1 1 calc R
C10 C 0.5906(3) 0.28439(8) 0.4173(2) 0.0296(5) Uani 1 1 d .
H10 H 0.6391 0.3085 0.4523 0.035 Uiso 1 1 calc R
C11 C 0.6367(2) 0.24644(8) 0.3813(2) 0.0241(5) Uani 1 1 d .
C12 C 0.7714(2) 0.23276(8) 0.3867(2) 0.0251(5) Uani 1 1 d .
C13 C 0.7837(3) 0.20884(9) 0.2757(2) 0.0319(6) Uani 1 1 d .
H13A H 0.8722 0.2015 0.2806 0.048 Uiso 1 1 calc R
H13B H 0.7534 0.2278 0.2090 0.048 Uiso 1 1 calc R
H13C H 0.7334 0.1821 0.2671 0.048 Uiso 1 1 calc R
C14 C 0.8539(3) 0.27382(9) 0.4007(3) 0.0354(6) Uani 1 1 d .
H14A H 0.8484 0.2889 0.4719 0.053 Uiso 1 1 calc R
H14B H 0.8244 0.2932 0.3347 0.053 Uiso 1 1 calc R
H14C H 0.9415 0.2655 0.4043 0.053 Uiso 1 1 calc R
C15 C 0.8178(2) 0.20343(8) 0.4895(2) 0.0239(5) Uani 1 1 d .
C16 C 0.9073(2) 0.21049(9) 0.5885(2) 0.0300(5) Uani 1 1 d .
H16 H 0.9542 0.2365 0.6085 0.036 Uiso 1 1 calc R
C17 C 0.9178(2) 0.17208(9) 0.6556(2) 0.0299(5) Uani 1 1 d .
H17 H 0.9734 0.1677 0.7286 0.036 Uiso 1 1 calc R
C18 C 0.8336(2) 0.14221(8) 0.5970(2) 0.0250(5) Uani 1 1 d .
C19 C 0.8073(2) 0.09583(8) 0.6261(2) 0.0260(5) Uani 1 1 d .
C20 C 0.9020(3) 0.08275(10) 0.7375(2) 0.0354(6) Uani 1 1 d .
H20A H 0.9878 0.0849 0.7253 0.053 Uiso 1 1 calc R
H20B H 0.8855 0.0527 0.7578 0.053 Uiso 1 1 calc R
H20C H 0.8931 0.1023 0.8002 0.053 Uiso 1 1 calc R
C21 C 0.8265(3) 0.06569(9) 0.5284(2) 0.0317(6) Uani 1 1 d .
H21A H 0.7679 0.0739 0.4564 0.048 Uiso 1 1 calc R
H21B H 0.8107 0.0354 0.5475 0.048 Uiso 1 1 calc R
H21C H 0.9131 0.0685 0.5190 0.048 Uiso 1 1 calc R
C22 C 0.6756(2) 0.09124(8) 0.6457(2) 0.0264(5) Uani 1 1 d .
C23 C 0.6349(3) 0.08689(10) 0.7461(2) 0.0335(6) Uani 1 1 d .
H23 H 0.6865 0.0872 0.8219 0.040 Uiso 1 1 calc R
C24 C 0.5021(3) 0.08175(10) 0.7168(2) 0.0335(6) Uani 1 1 d .
H24 H 0.4492 0.0782 0.7696 0.040 Uiso 1 1 calc R
C25 C 0.4637(2) 0.08286(8) 0.5993(2) 0.0256(5) Uani 1 1 d .
C26 C 0.3333(2) 0.07883(9) 0.5212(2) 0.0274(5) Uani 1 1 d .
C27 C 0.2457(3) 0.05735(10) 0.5904(3) 0.0352(6) Uani 1 1 d .
H27A H 0.2425 0.0754 0.6576 0.053 Uiso 1 1 calc R
H27B H 0.2780 0.0284 0.6163 0.053 Uiso 1 1 calc R
H27C H 0.1609 0.0546 0.5414 0.053 Uiso 1 1 calc R
C28 C 0.3370(3) 0.04983(9) 0.4165(2) 0.0338(6) Uani 1 1 d .
H28A H 0.2512 0.0455 0.3707 0.051 Uiso 1 1 calc R
H28B H 0.3742 0.0216 0.4432 0.051 Uiso 1 1 calc R
H28C H 0.3880 0.0640 0.3689 0.051 Uiso 1 1 calc R
C29 C 0.5643(2) 0.10493(8) 0.2376(2) 0.0235(5) Uani 1 1 d .
C30 C 0.5590(2) 0.12481(9) 0.1302(2) 0.0281(5) Uani 1 1 d .
H30 H 0.5498 0.1556 0.1235 0.034 Uiso 1 1 calc R
C31 C 0.5670(3) 0.10058(9) 0.0337(2) 0.0325(6) Uani 1 1 d .
H31 H 0.5639 0.1150 -0.0375 0.039 Uiso 1 1 calc R
C32 C 0.5794(3) 0.05578(9) 0.0396(2) 0.0351(6) Uani 1 1 d .
H32 H 0.5847 0.0393 -0.0267 0.042 Uiso 1 1 calc R
C33 C 0.5841(3) 0.03531(9) 0.1446(2) 0.0337(6) Uani 1 1 d .
H33 H 0.5923 0.0045 0.1499 0.040 Uiso 1 1 calc R
C34 C 0.5769(2) 0.05928(8) 0.2420(2) 0.0288(5) Uani 1 1 d .
H34 H 0.5805 0.0446 0.3129 0.035 Uiso 1 1 calc R
C35 C 0.2357(4) 0.08633(15) 0.0155(4) 0.0721(12) Uani 1 1 d .
H35A H 0.3246 0.0809 0.0545 0.087 Uiso 1 1 calc R
H35B H 0.1920 0.0989 0.0725 0.087 Uiso 1 1 calc R
C36 C 0.1771(5) 0.04687(16) -0.0293(4) 0.0820(14) Uani 1 1 d .
H36A H 0.2208 0.0341 -0.0860 0.098 Uiso 1 1 calc R
H36B H 0.0880 0.0521 -0.0680 0.098 Uiso 1 1 calc R
C37 C 0.9845(7) 0.0972(3) 0.2341(6) 0.146(3) Uani 1 1 d .
H37A H 1.0733 0.0875 0.2548 0.175 Uiso 1 1 calc R
H37B H 0.9582 0.1085 0.3029 0.175 Uiso 1 1 calc R
C38 C 0.9115(5) 0.0689(2) 0.1811(6) 0.123(3) Uani 1 1 d .
H38A H 0.9343 0.0596 0.1088 0.147 Uiso 1 1 calc R
H38B H 0.8223 0.0782 0.1649 0.147 Uiso 1 1 calc R

loop_
_atom_site_aniso_label
_atom_site_aniso_U_11
_atom_site_aniso_U_22
_atom_site_aniso_U_33
_atom_site_aniso_U_23
_atom_site_aniso_U_13
_atom_site_aniso_U_12
Cs1 0.04590(11) 0.03487(10) 0.02722(10) -0.00577(7) 0.00517(7) 0.00101(7)
Cl1 0.0583(5) 0.0525(5) 0.0721(6) 0.0186(5) -0.0018(4) -0.0183(4)
O1 0.0276(9) 0.0282(9) 0.0205(8) -0.0037(7) 0.0062(7) -0.0005(7)
N1 0.0222(10) 0.0307(11) 0.0250(10) -0.0004(8) 0.0065(8) -0.0001(8)
C1 0.0221(11) 0.0346(13) 0.0220(11) -0.0004(10) 0.0035(9) -0.0033(10)
Cl2 0.1000(8) 0.0543(5) 0.0655(6) 0.0203(5) 0.0364(6) 0.0101(5)
N2 0.0236(10) 0.0290(11) 0.0204(9) 0.0022(8) 0.0055(8) -0.0014(8)
C2 0.0287(13) 0.0438(16) 0.0358(14) 0.0026(12) 0.0135(11) 0.0027(12)
Cl3 0.0754(6) 0.0429(4) 0.0589(5) 0.0107(4) 0.0326(5) 0.0138(4)
N3 0.0221(10) 0.0260(10) 0.0217(9) -0.0005(8) 0.0020(8) -0.0015(8)
C3 0.0295(13) 0.0400(16) 0.0394(15) 0.0035(12) 0.0124(12) 0.0083(11)
Cl4 0.1039(9) 0.0668(7) 0.1049(9) 0.0471(7) 0.0545(8) 0.0328(6)
N4 0.0265(10) 0.0230(10) 0.0217(9) -0.0015(8) 0.0038(8) 0.0008(8)
C4 0.0220(11) 0.0340(13) 0.0250(12) 0.0013(10) 0.0025(9) 0.0026(10)
C5 0.0255(12) 0.0328(13) 0.0261(12) 0.0044(10) 0.0015(10) 0.0032(10)
C6 0.0296(14) 0.0438(17) 0.0468(17) 0.0129(14) 0.0018(12) 0.0104(12)
C7 0.0363(15) 0.0463(17) 0.0253(13) 0.0037(11) 0.0000(11) -0.0048(12)
C8 0.0263(12) 0.0288(12) 0.0220(11) 0.0048(9) 0.0050(9) 0.0043(10)
C9 0.0329(13) 0.0282(13) 0.0301(13) -0.0008(10) 0.0065(11) 0.0076(10)
C10 0.0358(14) 0.0244(12) 0.0273(12) -0.0026(10) 0.0046(10) 0.0009(10)
C11 0.0259(12) 0.0243(12) 0.0214(11) 0.0010(9) 0.0039(9) -0.0011(9)
C12 0.0239(11) 0.0259(12) 0.0260(12) 0.0010(9) 0.0063(9) -0.0019(9)
C13 0.0319(13) 0.0365(14) 0.0292(13) -0.0002(11) 0.0112(11) 0.0000(11)
C14 0.0325(14) 0.0311(14) 0.0432(16) 0.0008(12) 0.0099(12) -0.0068(11)
C15 0.0210(11) 0.0258(12) 0.0252(12) -0.0021(9) 0.0061(9) -0.0006(9)
C16 0.0267(12) 0.0293(13) 0.0318(13) -0.0035(11) 0.0023(10) -0.0022(10)
C17 0.0268(12) 0.0354(14) 0.0250(12) -0.0031(10) 0.0006(10) 0.0023(10)
C18 0.0215(11) 0.0317(13) 0.0218(11) -0.0008(9) 0.0048(9) 0.0033(9)
C19 0.0244(12) 0.0290(12) 0.0237(11) 0.0028(9) 0.0034(9) 0.0033(10)
C20 0.0302(13) 0.0407(15) 0.0323(14) 0.0098(12) 0.0009(11) 0.0048(12)
C21 0.0298(13) 0.0304(13) 0.0358(14) -0.0029(11) 0.0092(11) 0.0031(10)
C22 0.0242(12) 0.0296(13) 0.0241(11) 0.0025(10) 0.0028(9) 0.0022(10)
C23 0.0322(13) 0.0456(16) 0.0207(12) 0.0062(11) 0.0020(10) 0.0019(12)
C24 0.0334(14) 0.0411(15) 0.0281(13) 0.0045(11) 0.0116(11) -0.0024(12)
C25 0.0253(12) 0.0260(12) 0.0269(12) 0.0026(10) 0.0090(9) 0.0008(10)
C26 0.0250(12) 0.0299(13) 0.0283(12) 0.0011(10) 0.0080(10) -0.0040(10)
C27 0.0308(13) 0.0385(15) 0.0384(15) 0.0065(12) 0.0122(11) -0.0071(11)
C28 0.0319(13) 0.0335(14) 0.0360(14) -0.0056(11) 0.0079(11) -0.0066(11)
C29 0.0201(11) 0.0259(12) 0.0241(11) -0.0020(9) 0.0041(9) -0.0011(9)
C30 0.0313(13) 0.0289(13) 0.0237(12) -0.0027(10) 0.0058(10) -0.0032(10)
C31 0.0401(15) 0.0367(14) 0.0214(12) -0.0043(10) 0.0081(10) -0.0072(12)
C32 0.0401(15) 0.0381(15) 0.0287(13) -0.0131(11) 0.0110(11) -0.0056(12)
C33 0.0373(14) 0.0275(13) 0.0368(14) -0.0078(11) 0.0094(11) -0.0024(11)
C34 0.0311(13) 0.0269(12) 0.0284(12) -0.0005(10) 0.0069(10) -0.0009(10)
C35 0.062(3) 0.080(3) 0.078(3) -0.012(2) 0.023(2) -0.018(2)
C36 0.115(4) 0.070(3) 0.057(3) -0.003(2) 0.011(3) -0.003(3)
C37 0.117(5) 0.213(9) 0.095(5) -0.070(5) -0.004(4) 0.008(6)
C38 0.067(3) 0.158(6) 0.143(6) -0.061(5) 0.023(4) -0.042(4)

loop_
_atom_type_symbol
_atom_type_description
_atom_type_scat_dispersion_real
_atom_type_scat_dispersion_imag
_atom_type_scat_source
C C 0.0033 0.0016 'International Tables Vol C Tables 4.2.6.8 and 6.1.1.4'
H H 0.0000 0.0000 'International Tables Vol C Tables 4.2.6.8 and 6.1.1.4'
N N 0.0061 0.0033 'International Tables Vol C Tables 4.2.6.8 and 6.1.1.4'
O O 0.0106 0.0060 'International Tables Vol C Tables 4.2.6.8 and 6.1.1.4'
Cl Cl 0.1484 0.1585 'International Tables Vol C Tables 4.2.6.8 and 6.1.1.4'
Cs Cs -0.3680 2.1192 'International Tables Vol C Tables 4.2.6.8 and 6.1.1.4'

loop_
_geom_angle_atom_site_label_1
_geom_angle_atom_site_label_2
_geom_angle_atom_site_label_3
_geom_angle
_geom_angle_site_symmetry_1
_geom_angle_site_symmetry_3
C10 Cs1 C11 22.59(6) 4_566 4_566
C10 Cs1 C9 23.23(6) 4_566 4_566
C11 Cs1 C9 37.04(6) 4_566 4_566
C10 Cs1 N4 36.20(5) 4_566 4_566
C11 Cs1 N4 22.08(5) 4_566 4_566
C9 Cs1 N4 35.77(5) 4_566 4_566
C10 Cs1 C8 36.82(6) 4_566 4_566
C11 Cs1 C8 36.55(6) 4_566 4_566
C9 Cs1 C8 21.89(6) 4_566 4_566
N4 Cs1 C8 21.76(5) 4_566 4_566
C4 N1 C1 110.4(2) . .
C2 C1 N1 106.9(2) . .
C2 C1 C26 131.0(2) . .
N1 C1 C26 122.1(2) . .
C25 N2 C22 110.0(2) . .
C1 C2 C3 108.2(2) . .
C15 N3 C18 109.8(2) . .
C4 C3 C2 107.7(2) . .
C11 N4 C8 110.0(2) . .
C11 N4 Cs1 74.51(13) . 4_565
C8 N4 Cs1 79.83(13) . 4_565
N1 C4 C3 106.8(2) . .
N1 C4 C5 122.9(2) . .
C3 C4 C5 130.3(2) . .
C8 C5 C4 110.7(2) . .
C8 C5 C6 108.4(2) . .
C4 C5 C6 108.5(2) . .
C8 C5 C7 110.5(2) . .
C4 C5 C7 109.8(2) . .
C6 C5 C7 108.9(2) . .
C9 C8 N4 106.8(2) . .
C9 C8 C5 130.8(2) . .
N4 C8 C5 122.4(2) . .
C9 C8 Cs1 74.16(15) . 4_565
N4 C8 Cs1 78.41(13) . 4_565
C5 C8 Cs1 113.31(15) . 4_565
C8 C9 C10 108.4(2) . .
C8 C9 Cs1 83.96(15) . 4_565
C10 C9 Cs1 75.43(15) . 4_565
C11 C10 C9 107.6(2) . .
C11 C10 Cs1 81.46(15) . 4_565
C9 C10 Cs1 81.33(15) . 4_565
C10 C11 N4 107.3(2) . .
C10 C11 C12 129.8(2) . .
N4 C11 C12 122.9(2) . .
C10 C11 Cs1 75.95(15) . 4_565
N4 C11 Cs1 83.41(13) . 4_565
C12 C11 Cs1 108.04(14) . 4_565
C15 C12 C11 110.12(19) . .
C15 C12 C14 108.6(2) . .
C11 C12 C14 108.4(2) . .
C15 C12 C13 109.4(2) . .
C11 C12 C13 111.5(2) . .
C14 C12 C13 108.7(2) . .
C16 C15 N3 107.4(2) . .
C16 C15 C12 130.3(2) . .
N3 C15 C12 122.3(2) . .
C15 C16 C17 107.8(2) . .
C18 C17 C16 108.0(2) . .
C17 C18 N3 107.0(2) . .
C17 C18 C19 130.9(2) . .
N3 C18 C19 122.1(2) . .
C18 C19 C22 111.1(2) . .
C18 C19 C21 109.2(2) . .
C22 C19 C21 110.9(2) . .
C18 C19 C20 108.6(2) . .
C22 C19 C20 108.7(2) . .
C21 C19 C20 108.4(2) . .
C23 C22 N2 106.8(2) . .
C23 C22 C19 130.4(2) . .
N2 C22 C19 122.7(2) . .
C22 C23 C24 108.0(2) . .
C25 C24 C23 108.0(2) . .
C24 C25 N2 107.1(2) . .
C24 C25 C26 130.7(2) . .
N2 C25 C26 122.1(2) . .
C1 C26 C25 109.5(2) . .
C1 C26 C28 110.8(2) . .
C25 C26 C28 110.5(2) . .
C1 C26 C27 109.0(2) . .
C25 C26 C27 108.4(2) . .
C28 C26 C27 108.5(2) . .
O1 C29 C30 121.6(2) . .
O1 C29 C34 121.7(2) . .
C30 C29 C34 116.7(2) . .
C31 C30 C29 121.5(3) . .
C32 C31 C30 121.0(3) . .
C31 C32 C33 118.6(2) . .
C32 C33 C34 120.9(3) . .
C33 C34 C29 121.3(2) . .
C36 C35 Cl1 108.1(3) . .
C35 C36 Cl2 106.6(3) . .
C38 C37 Cl4 93.1(6) . .
C37 C38 Cl3 96.2(6) . .

loop_
_geom_bond_atom_site_label_1
_geom_bond_atom_site_label_2
_geom_bond_distance
_geom_bond_site_symmetry_2
Cs1 C10 3.472(3) 4_566
Cs1 C11 3.539(2) 4_566
Cs1 C9 3.546(3) 4_566
Cs1 N4 3.648(2) 4_566
Cs1 C8 3.666(2) 4_566
Cl1 C35 1.844(5) .
O1 C29 1.333(3) .
N1 C4 1.378(3) .
N1 C1 1.382(3) .
C1 C2 1.370(4) .
C1 C26 1.510(4) .
Cl2 C36 1.803(5) .
N2 C25 1.382(3) .
N2 C22 1.384(3) .
C2 C3 1.418(4) .
Cl3 C38 1.987(8) .
N3 C15 1.380(3) .
N3 C18 1.381(3) .
C3 C4 1.380(4) .
Cl4 C37 2.006(9) .
N4 C11 1.381(3) .
N4 C8 1.381(3) .
N4 Cs1 3.648(2) 4_565
C4 C5 1.515(4) .
C5 C8 1.515(4) .
C5 C6 1.534(4) .
C5 C7 1.550(4) .
C8 C9 1.374(4) .
C8 Cs1 3.666(2) 4_565
C9 C10 1.415(4) .
C9 Cs1 3.546(3) 4_565
C10 C11 1.375(3) .
C10 Cs1 3.472(3) 4_565
C11 C12 1.514(3) .
C11 Cs1 3.539(2) 4_565
C12 C15 1.512(3) .
C12 C14 1.535(3) .
C12 C13 1.543(4) .
C15 C16 1.367(4) .
C16 C17 1.414(4) .
C17 C18 1.372(4) .
C18 C19 1.507(4) .
C19 C22 1.512(3) .
C19 C21 1.537(4) .
C19 C20 1.539(3) .
C22 C23 1.372(4) .
C23 C24 1.420(4) .
C24 C25 1.368(4) .
C25 C26 1.518(3) .
C26 C28 1.540(4) .
C26 C27 1.542(3) .
C29 C30 1.407(3) .
C29 C34 1.408(3) .
C30 C31 1.387(3) .
C31 C32 1.382(4) .
C32 C33 1.389(4) .
C33 C34 1.390(4) .
C35 C36 1.417(6) .
C37 C38 1.250(8) .
